data_7151660
loop_
_publ_author_name
'Helttunen, Kaisa'
'Nauha, Elisa'
'Kurronen, Anni'
'Shahgaldian, Patrick'
'Nissinen, Maija'

_publ_section_title
;
 Conformational polymorphism and amphiphilic properties of
 resorcinarene octapodands.
;
_journal_issue 3
_journal_name_full 'Organic &amp; biomolecular chemistry'
_journal_page_first 906
_journal_page_last 914
_journal_paper_doi 10.1039/C0OB00602E
_journal_volume 9
_journal_year 2011
_chemical_formula_sum 'C96 H96 N16 O24'
_chemical_formula_weight 1857.89
_chemical_name_systematic
;
?
;
_space_group_IT_number 2
_symmetry_cell_setting triclinic
_symmetry_space_group_name_Hall '-P 1'
_symmetry_space_group_name_H-M 'P -1'
_atom_sites_solution_hydrogens geom
_atom_sites_solution_primary direct
_atom_sites_solution_secondary difmap
_audit_creation_method SHELXL-97
_cell_angle_alpha 75.230(2)
_cell_angle_beta 72.675(2)
_cell_angle_gamma 75.3640(14)
_cell_formula_units_Z 2
_cell_length_a 12.2700(3)
_cell_length_b 19.6334(7)
_cell_length_c 20.4221(6)
_cell_measurement_temperature 173(2)
_cell_volume 4457.3(2)
_computing_structure_refinement 'SHELXL-97 (Sheldrick, 1997)'
_computing_structure_solution 'SHELXS-97 (Sheldrick, 1990)'
_diffrn_ambient_temperature 173(2)
_diffrn_measured_fraction_theta_full 0.965
_diffrn_measured_fraction_theta_max 0.965
_diffrn_radiation_monochromator graphite
_diffrn_radiation_source 'fine-focus sealed tube'
_diffrn_radiation_type CuK\a
_diffrn_radiation_wavelength 1.54178
_diffrn_reflns_av_R_equivalents 0.0584
_diffrn_reflns_av_sigmaI/netI 0.0507
_diffrn_reflns_limit_h_max 14
_diffrn_reflns_limit_h_min -14
_diffrn_reflns_limit_k_max 23
_diffrn_reflns_limit_k_min -23
_diffrn_reflns_limit_l_max 22
_diffrn_reflns_limit_l_min -23
_diffrn_reflns_number 22810
_diffrn_reflns_theta_full 66.98
_diffrn_reflns_theta_max 66.98
_diffrn_reflns_theta_min 2.31
_exptl_absorpt_coefficient_mu 0.842
_exptl_absorpt_correction_T_max 0.8497
_exptl_absorpt_correction_T_min 0.7295
_exptl_absorpt_correction_type empirical
_exptl_absorpt_process_details 'Denzo (Otwinowski, Majewski, Borek & Minor, 2003)'
_exptl_crystal_colour yellow
_exptl_crystal_density_diffrn 1.384
_exptl_crystal_density_method 'not measured'
_exptl_crystal_description block
_exptl_crystal_F_000 1952
_exptl_crystal_size_max 0.40
_exptl_crystal_size_mid 0.20
_exptl_crystal_size_min 0.20
_refine_diff_density_max 0.721
_refine_diff_density_min -0.333
_refine_diff_density_rms 0.057
_refine_ls_extinction_method none
_refine_ls_goodness_of_fit_ref 1.392
_refine_ls_hydrogen_treatment mixed
_refine_ls_matrix_type full
_refine_ls_number_parameters 1249
_refine_ls_number_reflns 15349
_refine_ls_number_restraints 1
_refine_ls_restrained_S_all 1.392
_refine_ls_R_factor_all 0.1053
_refine_ls_R_factor_gt 0.0748
_refine_ls_shift/su_max 0.000
_refine_ls_shift/su_mean 0.000
_refine_ls_structure_factor_coef Fsqd
_refine_ls_weighting_details 'calc w=1/[\s^2^(Fo^2^)+(0.1210P)^2^+0.0000P] where P=(Fo^2^+2Fc^2^)/3'
_refine_ls_weighting_scheme calc
_refine_ls_wR_factor_gt 0.2233
_refine_ls_wR_factor_ref 0.2492
_reflns_number_gt 10729
_reflns_number_total 15349
_reflns_threshold_expression >2sigma(I)
_cod_data_source_file C0OB00602E.TXT
_cod_data_source_block 1A
_cod_original_sg_symbol_H-M P-1
_cod_database_code 7151660

loop_
_symmetry_equiv_pos_as_xyz
'x, y, z'
'-x, -y, -z'

loop_
_atom_site_label
_atom_site_type_symbol
_atom_site_fract_x
_atom_site_fract_y
_atom_site_fract_z
_atom_site_U_iso_or_equiv
_atom_site_adp_type
_atom_site_occupancy
_atom_site_symmetry_multiplicity
_atom_site_calc_flag
_atom_site_refinement_flags
_atom_site_disorder_assembly
_atom_site_disorder_group
O4 O 0.3185(2) 1.14058(12) 0.11940(12) 0.0619(6) Uani 1 1 d . . .
O6 O 0.6088(2) 0.92650(13) 0.15237(12) 0.0614(6) Uani 1 1 d . . .
O11 O -0.14331(18) 1.18981(11) 0.29006(12) 0.0588(6) Uani 1 1 d . . .
O13 O 0.1781(2) 1.31373(12) 0.19177(18) 0.0852(9) Uani 1 1 d . . .
O18 O 0.2876(2) 0.80333(11) 0.25010(12) 0.0591(6) Uani 1 1 d . . .
O20 O 0.0164(2) 1.02792(11) 0.20939(12) 0.0624(6) Uani 1 1 d . . .
O25 O 0.77887(17) 0.81988(10) 0.29852(11) 0.0498(5) Uani 1 1 d . . .
O27 O 0.45198(18) 0.69677(10) 0.39022(12) 0.0539(5) Uani 1 1 d . . .
C1 C 0.5563(2) 1.00715(15) 0.22777(15) 0.0441(7) Uani 1 1 d . . .
C2 C 0.4923(3) 1.07180(15) 0.24621(17) 0.0485(7) Uani 1 1 d . . .
H2 H 0.5032 1.0854 0.2849 0.058 Uiso 1 1 calc R . .
C3 C 0.4124(3) 1.11777(16) 0.21026(17) 0.0501(7) Uani 1 1 d . . .
C4 C 0.3978(3) 1.09559(17) 0.15415(17) 0.0533(8) Uani 1 1 d . . .
C5 C 0.4603(3) 1.03242(18) 0.13394(16) 0.0550(8) Uani 1 1 d . . .
H5 H 0.4494 1.0184 0.0955 0.066 Uiso 1 1 calc R . .
C6 C 0.5397(3) 0.98950(16) 0.17076(16) 0.0518(8) Uani 1 1 d . . .
C7 C 0.3410(3) 1.18892(16) 0.22946(19) 0.0577(8) Uani 1 1 d . . .
H7 H 0.3594 1.2271 0.1871 0.069 Uiso 1 1 calc R . .
C8 C 0.2109(3) 1.19021(16) 0.24610(17) 0.0503(7) Uani 1 1 d . . .
C9 C 0.1648(3) 1.12900(15) 0.27950(15) 0.0457(7) Uani 1 1 d . . .
H9 H 0.2165 1.0860 0.2925 0.055 Uiso 1 1 calc R . .
C10 C 0.0475(3) 1.12707(15) 0.29495(15) 0.0438(6) Uani 1 1 d . . .
C11 C -0.0274(3) 1.19162(17) 0.27555(17) 0.0511(7) Uani 1 1 d . . .
C12 C 0.0149(3) 1.25403(17) 0.24358(19) 0.0594(9) Uani 1 1 d . . .
H12 H -0.0370 1.2976 0.2323 0.071 Uiso 1 1 calc R . .
C13 C 0.1331(3) 1.25304(17) 0.22806(19) 0.0588(8) Uani 1 1 d . . .
C14 C 0.0011(3) 1.05940(15) 0.33523(16) 0.0469(7) Uani 1 1 d . . .
H14 H -0.0749 1.0634 0.3245 0.056 Uiso 1 1 calc R . .
C15 C 0.0812(2) 0.99204(15) 0.31166(15) 0.0449(7) Uani 1 1 d . . .
C17 C 0.2204(2) 0.87920(15) 0.33183(15) 0.0432(6) Uani 1 1 d . . .
C18 C 0.2196(3) 0.86725(15) 0.26724(16) 0.0478(7) Uani 1 1 d . . .
C19 C 0.1526(3) 0.91582(16) 0.22565(16) 0.0512(7) Uani 1 1 d . . .
H19 H 0.1532 0.9071 0.1819 0.061 Uiso 1 1 calc R . .
C20 C 0.0850(3) 0.97697(15) 0.24836(16) 0.0480(7) Uani 1 1 d . . .
C21 C 0.2911(3) 0.82216(16) 0.37653(15) 0.0454(7) Uani 1 1 d . . .
H21 H 0.2801 0.7746 0.3729 0.054 Uiso 1 1 calc R . .
C22 C 0.4217(2) 0.82195(15) 0.35143(14) 0.0412(6) Uani 1 1 d . . .
C23 C 0.4683(2) 0.88334(15) 0.32162(14) 0.0418(6) Uani 1 1 d . . .
H23 H 0.4162 0.9277 0.3138 0.050 Uiso 1 1 calc R . .
C24 C 0.5873(2) 0.88394(15) 0.30233(14) 0.0410(6) Uani 1 1 d . . .
C25 C 0.6624(2) 0.81780(15) 0.31526(15) 0.0424(6) Uani 1 1 d . . .
C16 C 0.1508(2) 0.94188(15) 0.35206(15) 0.0420(6) Uani 1 1 d . . .
H16 H 0.1504 0.9512 0.3956 0.050 Uiso 1 1 calc R . .
C26 C 0.6196(3) 0.75449(15) 0.34313(15) 0.0464(7) Uani 1 1 d . . .
H26 H 0.6716 0.7098 0.3498 0.056 Uiso 1 1 calc R . .
C27 C 0.5005(3) 0.75700(15) 0.36111(15) 0.0439(7) Uani 1 1 d . . .
C28 C 0.6375(3) 0.95235(15) 0.26805(15) 0.0449(7) Uani 1 1 d . . .
H28 H 0.7119 0.9386 0.2331 0.054 Uiso 1 1 calc R . .
C29 C 0.3693(3) 1.2091(2) 0.2881(2) 0.0740(11) Uani 1 1 d . . .
H29A H 0.3210 1.2555 0.2969 0.111 Uiso 1 1 calc R . .
H29B H 0.4516 1.2125 0.2751 0.111 Uiso 1 1 calc R . .
H29C H 0.3536 1.1723 0.3306 0.111 Uiso 1 1 calc R . .
C30 C -0.0242(3) 1.05755(18) 0.41325(17) 0.0599(9) Uani 1 1 d . . .
H30A H 0.0475 1.0576 0.4251 0.090 Uiso 1 1 calc R . .
H30B H -0.0541 1.0140 0.4396 0.090 Uiso 1 1 calc R . .
H30C H -0.0824 1.0999 0.4252 0.090 Uiso 1 1 calc R . .
C31 C 0.2495(3) 0.82666(18) 0.45447(16) 0.0545(8) Uani 1 1 d . . .
H31A H 0.2629 0.8715 0.4606 0.082 Uiso 1 1 calc R . .
H31B H 0.2928 0.7858 0.4814 0.082 Uiso 1 1 calc R . .
H31C H 0.1662 0.8255 0.4711 0.082 Uiso 1 1 calc R . .
C32 C 0.6679(3) 0.98200(18) 0.32126(18) 0.0581(8) Uani 1 1 d . . .
H32A H 0.7201 0.9444 0.3453 0.087 Uiso 1 1 calc R . .
H32B H 0.5965 0.9978 0.3555 0.087 Uiso 1 1 calc R . .
H32C H 0.7065 1.0228 0.2971 0.087 Uiso 1 1 calc R . .
O101 O 0.3095(3) 1.31458(17) -0.03029(17) 0.0920(9) Uani 1 1 d . . .
O102 O 0.2396(3) 1.42416(19) -0.0736(2) 0.1090(11) Uani 1 1 d . . .
N1 N 0.1705(3) 1.22654(17) 0.04326(15) 0.0653(8) Uani 1 1 d . . .
H1N H 0.241(4) 1.244(2) 0.026(2) 0.078 Uiso 1 1 d . . .
N2 N 0.2243(3) 1.36481(19) -0.03728(19) 0.0800(9) Uani 1 1 d . . .
C33 C 0.2576(3) 1.1074(2) 0.09086(19) 0.0664(10) Uani 1 1 d . . .
H33A H 0.2414 1.0615 0.1221 0.080 Uiso 1 1 calc R . .
H33B H 0.3047 1.0973 0.0445 0.080 Uiso 1 1 calc R . .
C34 C 0.1466(3) 1.15817(19) 0.08400(19) 0.0656(9) Uani 1 1 d . . .
H34A H 0.1042 1.1384 0.0611 0.079 Uiso 1 1 calc R . .
H34B H 0.0968 1.1642 0.1310 0.079 Uiso 1 1 calc R . .
C35 C 0.0869(3) 1.2847(2) 0.03264(17) 0.0643(9) Uani 1 1 d . . .
C36 C -0.0309(3) 1.2801(2) 0.0577(2) 0.0725(10) Uani 1 1 d . . .
H36 H -0.0507 1.2346 0.0805 0.087 Uiso 1 1 calc R . .
C37 C -0.1179(4) 1.3377(3) 0.0507(2) 0.0898(13) Uani 1 1 d . . .
H37 H -0.1966 1.3319 0.0687 0.108 Uiso 1 1 calc R . .
C38 C -0.0926(4) 1.4052(3) 0.0173(3) 0.0945(15) Uani 1 1 d . . .
H38 H -0.1534 1.4461 0.0156 0.113 Uiso 1 1 calc R . .
C39 C 0.0198(4) 1.4120(2) -0.0127(2) 0.0851(12) Uani 1 1 d . . .
H39 H 0.0371 1.4572 -0.0389 0.102 Uiso 1 1 calc R . .
C40 C 0.1105(4) 1.3529(2) -0.0055(2) 0.0699(10) Uani 1 1 d . . .
O103 O 0.9362(3) 0.8683(2) 0.0760(2) 0.1105(11) Uani 1 1 d . . .
O104 O 1.0985(3) 0.8094(3) 0.0949(2) 0.1359(16) Uani 1 1 d . . .
N3 N 0.7521(3) 0.80793(18) 0.11857(17) 0.0690(8) Uani 1 1 d . . .
H3N H 0.793(4) 0.848(2) 0.096(2) 0.083 Uiso 1 1 d . . .
N4 N 0.9977(3) 0.8121(3) 0.09777(19) 0.0898(11) Uani 1 1 d . . .
C41 C 0.5657(3) 0.8873(2) 0.1200(2) 0.0682(10) Uani 1 1 d . . .
H41A H 0.5825 0.9051 0.0688 0.082 Uiso 1 1 calc R . .
H41B H 0.4806 0.8909 0.1389 0.082 Uiso 1 1 calc R . .
C42 C 0.6284(3) 0.8110(2) 0.1371(2) 0.0713(10) Uani 1 1 d . . .
H42A H 0.6018 0.7917 0.1877 0.086 Uiso 1 1 calc R . .
H42B H 0.6100 0.7810 0.1110 0.086 Uiso 1 1 calc R . .
C43 C 0.8284(3) 0.7497(2) 0.13946(19) 0.0658(10) Uani 1 1 d . . .
C44 C 0.7911(4) 0.6835(2) 0.1740(2) 0.0807(12) Uani 1 1 d . . .
H44 H 0.7117 0.6814 0.1815 0.097 Uiso 1 1 calc R . .
C45 C 0.8636(5) 0.6238(3) 0.1965(3) 0.0953(15) Uani 1 1 d . . .
H45 H 0.8338 0.5813 0.2194 0.114 Uiso 1 1 calc R . .
C46 C 0.9804(5) 0.6232(3) 0.1870(3) 0.0967(16) Uani 1 1 d . . .
H46 H 1.0304 0.5807 0.2032 0.116 Uiso 1 1 calc R . .
C47 C 1.0238(4) 0.6861(3) 0.1531(2) 0.0901(14) Uani 1 1 d . . .
H47 H 1.1038 0.6867 0.1457 0.108 Uiso 1 1 calc R . .
O105 O -0.5956(3) 1.31488(17) 0.42168(19) 0.1162(14) Uani 1 1 d . . .
O106 O -0.6996(2) 1.25710(18) 0.51211(15) 0.0890(9) Uani 1 1 d . . .
N5 N -0.4111(3) 1.24602(16) 0.34446(15) 0.0633(8) Uani 1 1 d . . .
H5N H -0.472(4) 1.290(2) 0.3508(19) 0.076 Uiso 1 1 d . . .
N6 N -0.6101(3) 1.25917(19) 0.46523(17) 0.0723(9) Uani 1 1 d . . .
C48 C 0.9484(3) 0.7480(2) 0.1303(2) 0.0710(10) Uani 1 1 d . . .
C49 C -0.2171(3) 1.25243(18) 0.26223(19) 0.0578(8) Uani 1 1 d . . .
H49A H -0.1849 1.2663 0.2112 0.069 Uiso 1 1 calc R . .
H49B H -0.2210 1.2927 0.2842 0.069 Uiso 1 1 calc R . .
C50 C -0.3353(3) 1.23762(19) 0.27601(18) 0.0598(8) Uani 1 1 d . . .
H50A H -0.3733 1.2701 0.2400 0.072 Uiso 1 1 calc R . .
H50B H -0.3277 1.1878 0.2705 0.072 Uiso 1 1 calc R . .
C51 C -0.4267(3) 1.19101(17) 0.40066(17) 0.0543(8) Uani 1 1 d . . .
C52 C -0.3472(3) 1.12588(17) 0.40158(17) 0.0553(8) Uani 1 1 d . . .
H52 H -0.2815 1.1208 0.3629 0.066 Uiso 1 1 calc R . .
C53 C -0.3613(3) 1.06908(19) 0.45656(19) 0.0639(9) Uani 1 1 d . . .
H53 H -0.3060 1.0254 0.4552 0.077 Uiso 1 1 calc R . .
C54 C -0.4550(4) 1.0748(2) 0.5139(2) 0.0739(11) Uani 1 1 d . . .
H54 H -0.4632 1.0356 0.5523 0.089 Uiso 1 1 calc R . .
C55 C -0.5362(3) 1.1372(2) 0.51491(19) 0.0671(10) Uani 1 1 d . . .
H55 H -0.6025 1.1407 0.5534 0.081 Uiso 1 1 calc R . .
C56 C -0.5219(3) 1.19504(18) 0.45988(18) 0.0570(8) Uani 1 1 d . . .
O107 O 0.4695(3) 1.35470(16) 0.1790(2) 0.1008(10) Uani 1 1 d . . .
O108 O 0.6287(3) 1.39287(17) 0.13351(18) 0.0954(9) Uani 1 1 d . . .
N7 N 0.2738(3) 1.43258(17) 0.15290(19) 0.0759(9) Uani 1 1 d . . .
H7N H 0.315(4) 1.397(3) 0.174(2) 0.091 Uiso 1 1 d . . .
N8 N 0.5230(3) 1.40246(19) 0.14294(19) 0.0768(9) Uani 1 1 d . . .
C57 C 0.1032(4) 1.3795(2) 0.1857(4) 0.114(2) Uani 1 1 d . . .
H57A H 0.0664 1.3911 0.2328 0.137 Uiso 1 1 calc R . .
H57B H 0.0408 1.3767 0.1655 0.137 Uiso 1 1 calc R . .
C58 C 0.1642(4) 1.4361(2) 0.1416(4) 0.120(2) Uani 1 1 d . . .
H58A H 0.1752 1.4340 0.0921 0.144 Uiso 1 1 calc R . .
H58B H 0.1146 1.4830 0.1496 0.144 Uiso 1 1 calc R . .
C59 C 0.3421(3) 1.48202(18) 0.11953(18) 0.0596(8) Uani 1 1 d . . .
C60 C 0.2933(4) 1.5514(2) 0.0876(2) 0.0730(10) Uani 1 1 d . . .
H60 H 0.2124 1.5627 0.0900 0.088 Uiso 1 1 calc R . .
C61 C 0.3585(4) 1.6022(2) 0.0538(2) 0.0785(11) Uani 1 1 d . . .
H61 H 0.3222 1.6483 0.0335 0.094 Uiso 1 1 calc R . .
C62 C 0.4756(4) 1.5885(2) 0.0482(2) 0.0769(11) Uani 1 1 d . . .
H62 H 0.5205 1.6245 0.0239 0.092 Uiso 1 1 calc R . .
C63 C 0.5266(4) 1.5231(2) 0.0777(2) 0.0709(10) Uani 1 1 d . . .
H63 H 0.6080 1.5130 0.0737 0.085 Uiso 1 1 calc R . .
C64 C 0.4614(3) 1.47063(19) 0.11369(19) 0.0630(9) Uani 1 1 d . . .
O109 O 0.1469(3) 0.60277(17) 0.29498(18) 0.0948(9) Uani 1 1 d . . .
O110 O 0.1650(3) 0.48782(19) 0.3274(2) 0.1283(15) Uani 1 1 d . . .
N9 N 0.3279(3) 0.65976(15) 0.22229(16) 0.0625(7) Uani 1 1 d . . .
H9N H 0.247(4) 0.661(2) 0.249(2) 0.075 Uiso 1 1 d . . .
N10 N 0.2081(3) 0.54185(18) 0.30201(19) 0.0783(9) Uani 1 1 d . . .
C65 C 0.2988(4) 0.78914(18) 0.18411(18) 0.0651(9) Uani 1 1 d . . .
H65A H 0.3291 0.8278 0.1465 0.078 Uiso 1 1 calc R . .
H65B H 0.2225 0.7856 0.1793 0.078 Uiso 1 1 calc R . .
C66 C 0.3832(4) 0.71844(19) 0.1799(2) 0.0735(11) Uani 1 1 d . . .
H66A H 0.4110 0.7121 0.1307 0.088 Uiso 1 1 calc R . .
H66B H 0.4514 0.7187 0.1962 0.088 Uiso 1 1 calc R . .
C67 C 0.3872(3) 0.59202(18) 0.24205(18) 0.0591(8) Uani 1 1 d . . .
C68 C 0.5105(3) 0.5760(2) 0.2227(2) 0.0667(9) Uani 1 1 d . . .
H68 H 0.5518 0.6125 0.1944 0.080 Uiso 1 1 calc R . .
C69 C 0.5713(4) 0.5093(2) 0.2436(2) 0.0798(12) Uani 1 1 d . . .
H69 H 0.6539 0.5006 0.2292 0.096 Uiso 1 1 calc R . .
C70 C 0.5162(4) 0.4544(2) 0.2849(2) 0.0790(11) Uani 1 1 d . . .
H70 H 0.5601 0.4094 0.3015 0.095 Uiso 1 1 calc R . .
C71 C 0.3960(4) 0.4659(2) 0.3019(2) 0.0732(11) Uani 1 1 d . . .
H71 H 0.3566 0.4278 0.3277 0.088 Uiso 1 1 calc R . .
C72 C 0.3329(3) 0.53377(18) 0.28107(19) 0.0623(9) Uani 1 1 d . . .
O111 O -0.2083(3) 0.99709(18) 0.00497(16) 0.1081(12) Uani 1 1 d . . .
O112 O -0.3485(4) 1.0485(2) -0.0447(2) 0.1371(17) Uani 1 1 d . . .
N11 N -0.1726(3) 1.06151(19) 0.09371(16) 0.0740(9) Uani 1 1 d . . .
H11N H -0.1449 1.0237 0.0739 0.089 Uiso 1 1 calc R . .
N12 N -0.2883(4) 1.04770(19) -0.00581(17) 0.0843(11) Uani 1 1 d . . .
C73 C -0.0315(3) 1.00664(19) 0.16418(19) 0.0631(9) Uani 1 1 d . . .
H73A H -0.0643 0.9629 0.1876 0.076 Uiso 1 1 calc R . .
H73B H 0.0282 0.9973 0.1209 0.076 Uiso 1 1 calc R . .
C74 C -0.1251(4) 1.0694(2) 0.1482(2) 0.0732(10) Uani 1 1 d . . .
H74A H -0.1884 1.0738 0.1912 0.088 Uiso 1 1 calc R . .
H74B H -0.0929 1.1139 0.1330 0.088 Uiso 1 1 calc R . .
C75 C -0.2589(3) 1.1124(2) 0.07404(18) 0.0673(10) Uani 1 1 d . . .
C76 C -0.3030(4) 1.1780(2) 0.1031(2) 0.0754(11) Uani 1 1 d . . .
H76 H -0.2688 1.1869 0.1354 0.091 Uiso 1 1 calc R . .
C77 C -0.3925(4) 1.2250(2) 0.0831(2) 0.0810(12) Uani 1 1 d . . .
H77 H -0.4188 1.2668 0.1031 0.097 Uiso 1 1 calc R . .
C78 C -0.4481(4) 1.2204(2) 0.0394(2) 0.0852(12) Uani 1 1 d . . .
H78 H -0.5125 1.2559 0.0287 0.102 Uiso 1 1 calc R . .
C79 C -0.4076(4) 1.1620(2) 0.0108(2) 0.0802(11) Uani 1 1 d . . .
H79 H -0.4439 1.1569 -0.0223 0.096 Uiso 1 1 calc R . .
C80 C -0.3145(3) 1.1077(2) 0.02663(18) 0.0642(9) Uani 1 1 d . . .
O113 O 0.8512(3) 0.91476(14) 0.43551(17) 0.0825(8) Uani 1 1 d . . .
O114 O 0.7924(3) 0.89387(19) 0.54705(18) 0.1032(11) Uani 1 1 d . . .
N13 N 0.9610(2) 0.80893(16) 0.36902(15) 0.0563(7) Uani 1 1 d . . .
H13N H 0.942(3) 0.853(2) 0.3673(19) 0.068 Uiso 1 1 d . . .
N14 N 0.8500(3) 0.87442(19) 0.4924(2) 0.0732(9) Uani 1 1 d . . .
C81 C 0.8582(3) 0.75519(16) 0.31587(16) 0.0480(7) Uani 1 1 d . . .
H81A H 0.8715 0.7232 0.2827 0.058 Uiso 1 1 calc R . .
H81B H 0.8269 0.7295 0.3637 0.058 Uiso 1 1 calc R . .
C82 C 0.9701(3) 0.77678(18) 0.31134(17) 0.0542(8) Uani 1 1 d . . .
H82A H 1.0333 0.7339 0.3107 0.065 Uiso 1 1 calc R . .
H82B H 0.9909 0.8113 0.2670 0.065 Uiso 1 1 calc R . .
C83 C 0.9638(3) 0.77169(18) 0.43447(19) 0.0583(8) Uani 1 1 d . . .
C84 C 1.0138(4) 0.6976(2) 0.4463(2) 0.0749(11) Uani 1 1 d . . .
H84 H 1.0450 0.6740 0.4075 0.090 Uiso 1 1 calc R . .
C85 C 1.0187(5) 0.6589(3) 0.5114(2) 0.0943(15) Uani 1 1 d . . .
H85 H 1.0520 0.6092 0.5172 0.113 Uiso 1 1 calc R . .
C86 C 0.9754(5) 0.6915(3) 0.5698(3) 0.1045(17) Uani 1 1 d . . .
H86 H 0.9823 0.6646 0.6147 0.125 Uiso 1 1 calc R . .
C87 C 0.9238(4) 0.7613(3) 0.5619(2) 0.0864(13) Uani 1 1 d . . .
H87 H 0.8926 0.7834 0.6016 0.104 Uiso 1 1 calc R . .
C88 C 0.9157(3) 0.80173(19) 0.4956(2) 0.0638(9) Uani 1 1 d . . .
O115 O 0.3035(3) 0.62682(19) 0.60510(17) 0.0956(9) Uani 1 1 d . . .
O116 O 0.1788(3) 0.57987(18) 0.69338(16) 0.0923(9) Uani 1 1 d . . .
N15 N 0.3816(3) 0.57466(14) 0.48953(15) 0.0577(7) Uani 1 1 d D . .
H15N H 0.377(3) 0.6079(16) 0.5097(18) 0.069 Uiso 1 1 d D . .
N16 N 0.2377(3) 0.58345(19) 0.63254(18) 0.0743(9) Uani 1 1 d . . .
C89 C 0.5258(3) 0.62849(16) 0.39422(19) 0.0571(8) Uani 1 1 d . . .
H89A H 0.5731 0.6221 0.4278 0.068 Uiso 1 1 calc R . .
H89B H 0.5790 0.6234 0.3478 0.068 Uiso 1 1 calc R . .
C90 C 0.4486(3) 0.57368(17) 0.41825(18) 0.0579(8) Uani 1 1 d . . .
H90A H 0.3953 0.5842 0.3873 0.069 Uiso 1 1 calc R . .
H90B H 0.4969 0.5253 0.4151 0.069 Uiso 1 1 calc R . .
C91 C 0.3002(3) 0.53365(16) 0.52269(18) 0.0542(8) Uani 1 1 d . . .
C92 C 0.2842(3) 0.48326(17) 0.49020(19) 0.0582(8) Uani 1 1 d . . .
H92 H 0.3320 0.4782 0.4449 0.070 Uiso 1 1 calc R . .
C93 C 0.2017(4) 0.44086(19) 0.5216(2) 0.0707(10) Uani 1 1 d . . .
H93 H 0.1935 0.4074 0.4978 0.085 Uiso 1 1 calc R . .
C94 C 0.1306(4) 0.4467(2) 0.5877(2) 0.0776(11) Uani 1 1 d . . .
H94 H 0.0726 0.4181 0.6086 0.093 Uiso 1 1 calc R . .
C95 C 0.1436(4) 0.4929(2) 0.6225(2) 0.0708(10) Uani 1 1 d . . .
H95 H 0.0955 0.4963 0.6681 0.085 Uiso 1 1 calc R . .
C96 C 0.2282(3) 0.53587(18) 0.59146(19) 0.0618(9) Uani 1 1 d . . .

loop_
_atom_site_aniso_label
_atom_site_aniso_U_11
_atom_site_aniso_U_22
_atom_site_aniso_U_33
_atom_site_aniso_U_23
_atom_site_aniso_U_13
_atom_site_aniso_U_12
O4 0.0531(13) 0.0570(13) 0.0652(13) 0.0062(10) -0.0256(11) 0.0026(11)
O6 0.0529(13) 0.0627(14) 0.0668(14) -0.0201(11) -0.0229(11) 0.0094(11)
O11 0.0367(11) 0.0485(12) 0.0800(15) 0.0028(10) -0.0154(10) -0.0030(9)
O13 0.0475(14) 0.0374(12) 0.149(2) 0.0074(14) -0.0174(15) -0.0039(10)
O18 0.0680(15) 0.0449(12) 0.0723(14) -0.0205(10) -0.0364(12) 0.0067(10)
O20 0.0719(15) 0.0448(12) 0.0829(15) -0.0100(11) -0.0516(13) 0.0035(11)
O25 0.0388(11) 0.0391(10) 0.0681(13) -0.0018(9) -0.0191(9) -0.0033(9)
O27 0.0441(12) 0.0338(10) 0.0804(14) -0.0007(9) -0.0208(10) -0.0061(9)
C1 0.0371(15) 0.0401(15) 0.0505(16) 0.0011(12) -0.0123(12) -0.0077(12)
C2 0.0389(16) 0.0425(15) 0.0600(18) 0.0006(13) -0.0142(13) -0.0089(13)
C3 0.0360(15) 0.0428(15) 0.0639(19) 0.0007(14) -0.0095(14) -0.0087(13)
C4 0.0401(17) 0.0479(17) 0.0583(18) 0.0056(14) -0.0103(14) -0.0030(13)
C5 0.0499(18) 0.0610(19) 0.0458(16) -0.0025(14) -0.0136(14) -0.0020(15)
C6 0.0430(17) 0.0470(16) 0.0522(17) -0.0001(13) -0.0090(13) 0.0012(13)
C7 0.0440(17) 0.0372(15) 0.086(2) -0.0019(15) -0.0182(16) -0.0059(13)
C8 0.0406(16) 0.0394(15) 0.0690(19) -0.0096(14) -0.0151(14) -0.0036(13)
C9 0.0409(16) 0.0417(15) 0.0525(16) -0.0077(12) -0.0149(13) -0.0022(12)
C10 0.0408(16) 0.0407(15) 0.0512(16) -0.0110(12) -0.0133(13) -0.0054(12)
C11 0.0393(16) 0.0485(17) 0.0620(18) -0.0076(14) -0.0156(14) -0.0021(13)
C12 0.0445(18) 0.0374(15) 0.085(2) -0.0002(15) -0.0172(16) 0.0013(13)
C13 0.0462(18) 0.0393(16) 0.085(2) -0.0053(15) -0.0149(16) -0.0063(14)
C14 0.0358(15) 0.0439(15) 0.0592(18) -0.0087(13) -0.0136(13) -0.0036(12)
C15 0.0369(15) 0.0412(15) 0.0580(17) -0.0052(13) -0.0171(13) -0.0082(12)
C17 0.0354(15) 0.0384(14) 0.0571(17) -0.0049(12) -0.0163(13) -0.0080(12)
C18 0.0455(17) 0.0368(14) 0.0667(19) -0.0114(13) -0.0254(14) -0.0029(12)
C19 0.0562(19) 0.0483(17) 0.0567(18) -0.0110(14) -0.0287(15) -0.0053(14)
C20 0.0455(17) 0.0397(15) 0.0644(18) -0.0054(13) -0.0299(14) -0.0035(13)
C21 0.0419(16) 0.0413(15) 0.0551(17) -0.0032(12) -0.0198(13) -0.0088(12)
C22 0.0389(15) 0.0422(15) 0.0454(15) -0.0047(12) -0.0188(12) -0.0068(12)
C23 0.0423(16) 0.0363(14) 0.0468(15) -0.0037(11) -0.0179(12) -0.0040(12)
C24 0.0380(15) 0.0386(14) 0.0482(15) -0.0064(12) -0.0158(12) -0.0070(12)
C25 0.0336(15) 0.0435(15) 0.0516(16) -0.0085(12) -0.0160(12) -0.0044(12)
C16 0.0368(15) 0.0412(14) 0.0497(15) -0.0061(12) -0.0150(12) -0.0082(12)
C26 0.0437(17) 0.0387(15) 0.0571(17) -0.0071(13) -0.0203(14) -0.0015(12)
C27 0.0443(16) 0.0382(15) 0.0514(16) -0.0032(12) -0.0184(13) -0.0096(12)
C28 0.0388(15) 0.0401(15) 0.0548(16) -0.0027(12) -0.0171(13) -0.0058(12)
C29 0.056(2) 0.0507(19) 0.127(3) -0.029(2) -0.037(2) -0.0023(16)
C30 0.057(2) 0.0540(19) 0.0583(19) -0.0076(15) -0.0066(16) -0.0050(16)
C31 0.0449(17) 0.0569(18) 0.0547(18) -0.0013(14) -0.0134(14) -0.0061(14)
C32 0.057(2) 0.0491(17) 0.075(2) -0.0029(15) -0.0310(17) -0.0147(15)
O101 0.0653(18) 0.085(2) 0.121(2) -0.0127(17) -0.0292(17) -0.0060(16)
O102 0.101(3) 0.076(2) 0.145(3) -0.007(2) -0.029(2) -0.0243(19)
N1 0.0553(18) 0.0666(19) 0.0637(17) -0.0036(14) -0.0195(14) 0.0027(15)
N2 0.075(2) 0.068(2) 0.096(2) -0.0149(19) -0.0253(19) -0.0098(19)
C33 0.065(2) 0.068(2) 0.061(2) -0.0111(17) -0.0259(18) 0.0066(18)
C34 0.064(2) 0.062(2) 0.065(2) -0.0052(17) -0.0277(17) 0.0037(17)
C35 0.065(2) 0.066(2) 0.0531(18) -0.0061(16) -0.0224(16) 0.0061(17)
C36 0.060(2) 0.070(2) 0.073(2) -0.0023(18) -0.0177(18) 0.0023(19)
C37 0.064(3) 0.086(3) 0.096(3) -0.001(2) -0.018(2) 0.007(2)
C38 0.075(3) 0.075(3) 0.111(3) -0.008(2) -0.027(3) 0.020(2)
C39 0.084(3) 0.068(2) 0.093(3) -0.007(2) -0.026(2) 0.000(2)
C40 0.063(2) 0.067(2) 0.074(2) -0.0114(18) -0.0199(19) -0.0018(18)
O103 0.082(2) 0.106(3) 0.135(3) 0.011(2) -0.045(2) -0.0151(19)
O104 0.070(2) 0.198(5) 0.128(3) 0.020(3) -0.043(2) -0.035(3)
N3 0.0575(19) 0.0692(19) 0.079(2) -0.0231(16) -0.0253(16) 0.0082(15)
N4 0.056(2) 0.131(4) 0.080(2) -0.016(2) -0.0212(18) -0.013(2)
C41 0.059(2) 0.077(2) 0.072(2) -0.0286(19) -0.0274(18) 0.0081(18)
C42 0.057(2) 0.068(2) 0.092(3) -0.022(2) -0.0262(19) -0.0016(18)
C43 0.063(2) 0.072(2) 0.064(2) -0.0243(18) -0.0236(17) 0.0048(18)
C44 0.077(3) 0.073(3) 0.100(3) -0.032(2) -0.032(2) 0.000(2)
C45 0.118(4) 0.071(3) 0.104(3) -0.024(2) -0.053(3) 0.005(3)
C46 0.096(4) 0.081(3) 0.114(4) -0.039(3) -0.048(3) 0.028(3)
C47 0.066(3) 0.114(4) 0.094(3) -0.043(3) -0.035(2) 0.018(3)
O105 0.099(2) 0.0624(18) 0.126(3) -0.0022(18) 0.022(2) 0.0160(17)
O106 0.0555(16) 0.109(2) 0.0831(18) -0.0254(16) 0.0004(14) 0.0040(15)
N5 0.0547(17) 0.0495(15) 0.0721(18) -0.0056(14) -0.0088(14) -0.0011(13)
N6 0.059(2) 0.074(2) 0.0713(19) -0.0180(17) -0.0068(16) 0.0008(16)
C48 0.056(2) 0.086(3) 0.072(2) -0.027(2) -0.0232(18) 0.007(2)
C49 0.0464(18) 0.0495(17) 0.070(2) -0.0070(15) -0.0184(15) 0.0041(14)
C50 0.0470(18) 0.0592(19) 0.067(2) -0.0038(16) -0.0207(16) -0.0006(15)
C51 0.0514(19) 0.0515(18) 0.0596(19) -0.0099(15) -0.0157(15) -0.0081(15)
C52 0.0530(19) 0.0504(18) 0.0627(19) -0.0089(15) -0.0170(15) -0.0092(15)
C53 0.070(2) 0.0532(19) 0.072(2) -0.0144(17) -0.0202(19) -0.0118(17)
C54 0.088(3) 0.061(2) 0.066(2) -0.0010(17) -0.016(2) -0.019(2)
C55 0.064(2) 0.075(2) 0.059(2) -0.0146(18) -0.0042(17) -0.0199(19)
C56 0.0516(19) 0.0579(19) 0.065(2) -0.0181(16) -0.0154(16) -0.0099(15)
O107 0.091(2) 0.0576(16) 0.155(3) 0.0134(18) -0.061(2) -0.0163(16)
O108 0.068(2) 0.084(2) 0.124(2) -0.0230(18) -0.0239(17) 0.0038(16)
N7 0.070(2) 0.0506(17) 0.099(2) 0.0036(16) -0.0254(18) -0.0105(15)
N8 0.062(2) 0.066(2) 0.103(2) -0.0183(18) -0.0313(18) 0.0014(17)
C57 0.075(3) 0.051(2) 0.189(5) -0.004(3) -0.012(3) -0.008(2)
C58 0.064(3) 0.047(2) 0.228(6) 0.014(3) -0.042(3) -0.008(2)
C59 0.063(2) 0.0467(17) 0.067(2) -0.0098(15) -0.0165(17) -0.0075(16)
C60 0.066(2) 0.054(2) 0.092(3) -0.0055(18) -0.022(2) -0.0061(18)
C61 0.093(3) 0.0472(19) 0.092(3) 0.0039(18) -0.029(2) -0.016(2)
C62 0.085(3) 0.071(2) 0.077(2) -0.0004(19) -0.022(2) -0.032(2)
C63 0.068(2) 0.068(2) 0.077(2) -0.0163(19) -0.0138(19) -0.0168(19)
C64 0.063(2) 0.057(2) 0.069(2) -0.0125(16) -0.0192(17) -0.0063(17)
O109 0.0659(18) 0.0744(19) 0.126(2) -0.0112(17) -0.0131(17) -0.0024(15)
O110 0.089(2) 0.078(2) 0.200(4) -0.016(2) -0.003(3) -0.0345(19)
N9 0.0625(19) 0.0448(15) 0.0748(19) -0.0146(13) -0.0147(15) -0.0009(13)
N10 0.072(2) 0.063(2) 0.096(2) -0.0183(17) -0.0140(18) -0.0113(18)
C65 0.077(2) 0.0497(18) 0.067(2) -0.0157(16) -0.0214(18) -0.0006(17)
C66 0.081(3) 0.052(2) 0.075(2) -0.0150(17) -0.010(2) -0.0014(19)
C67 0.064(2) 0.0516(18) 0.0625(19) -0.0193(15) -0.0201(17) 0.0000(16)
C68 0.061(2) 0.057(2) 0.081(2) -0.0191(18) -0.0188(18) -0.0034(17)
C69 0.069(3) 0.066(2) 0.107(3) -0.029(2) -0.034(2) 0.010(2)
C70 0.083(3) 0.053(2) 0.100(3) -0.014(2) -0.038(2) 0.008(2)
C71 0.090(3) 0.051(2) 0.075(2) -0.0128(17) -0.021(2) -0.0052(19)
C72 0.064(2) 0.0521(19) 0.069(2) -0.0163(16) -0.0168(17) -0.0031(17)
O111 0.134(3) 0.093(2) 0.097(2) -0.0374(18) -0.065(2) 0.041(2)
O112 0.199(4) 0.108(3) 0.150(3) -0.042(2) -0.135(3) 0.015(3)
N11 0.071(2) 0.082(2) 0.0749(19) -0.0079(16) -0.0326(17) -0.0139(17)
N12 0.113(3) 0.075(2) 0.076(2) -0.0239(17) -0.061(2) 0.016(2)
C73 0.069(2) 0.0548(19) 0.073(2) -0.0093(16) -0.0415(19) -0.0001(17)
C74 0.065(2) 0.071(2) 0.090(3) -0.014(2) -0.038(2) -0.0022(19)
C75 0.066(2) 0.078(2) 0.056(2) 0.0032(17) -0.0179(17) -0.0242(19)
C76 0.070(3) 0.088(3) 0.071(2) -0.017(2) -0.023(2) -0.010(2)
C77 0.074(3) 0.059(2) 0.101(3) 0.002(2) -0.029(2) -0.006(2)
C78 0.075(3) 0.075(3) 0.092(3) 0.005(2) -0.023(2) -0.009(2)
C79 0.077(3) 0.062(2) 0.092(3) -0.003(2) -0.022(2) -0.008(2)
C80 0.072(2) 0.064(2) 0.0568(19) -0.0082(16) -0.0192(17) -0.0130(18)
O113 0.096(2) 0.0561(15) 0.099(2) -0.0158(15) -0.0372(17) -0.0036(14)
O114 0.113(3) 0.099(2) 0.102(2) -0.0457(19) -0.042(2) 0.018(2)
N13 0.0532(16) 0.0470(14) 0.0732(18) -0.0057(14) -0.0272(14) -0.0101(13)
N14 0.072(2) 0.070(2) 0.090(2) -0.0306(19) -0.0344(19) -0.0034(17)
C81 0.0397(16) 0.0439(16) 0.0572(17) -0.0097(13) -0.0149(13) 0.0009(13)
C82 0.0395(16) 0.0534(18) 0.0637(19) -0.0079(15) -0.0122(14) -0.0028(14)
C83 0.0476(18) 0.0559(19) 0.079(2) -0.0075(17) -0.0331(17) -0.0085(15)
C84 0.073(3) 0.063(2) 0.090(3) -0.016(2) -0.041(2) 0.0095(19)
C85 0.106(4) 0.076(3) 0.098(3) -0.006(2) -0.058(3) 0.016(3)
C86 0.124(4) 0.100(4) 0.081(3) -0.009(3) -0.053(3) 0.016(3)
C87 0.087(3) 0.092(3) 0.083(3) -0.022(2) -0.040(2) 0.005(2)
C88 0.059(2) 0.060(2) 0.081(2) -0.0197(18) -0.0339(18) -0.0006(17)
O115 0.112(3) 0.100(2) 0.093(2) -0.0327(17) -0.0230(19) -0.041(2)
O116 0.094(2) 0.103(2) 0.0745(19) -0.0253(16) -0.0154(17) -0.0085(18)
N15 0.0608(17) 0.0446(15) 0.0687(18) -0.0052(12) -0.0207(14) -0.0123(13)
N16 0.075(2) 0.076(2) 0.075(2) -0.0150(17) -0.0286(18) -0.0077(18)
C89 0.0523(19) 0.0401(16) 0.076(2) -0.0036(15) -0.0205(16) -0.0062(14)
C90 0.058(2) 0.0414(16) 0.075(2) -0.0063(15) -0.0217(17) -0.0099(14)
C91 0.0511(18) 0.0417(16) 0.069(2) -0.0015(14) -0.0236(16) -0.0071(14)
C92 0.059(2) 0.0459(17) 0.072(2) -0.0067(15) -0.0207(17) -0.0121(15)
C93 0.070(2) 0.0508(19) 0.094(3) -0.0098(18) -0.024(2) -0.0165(18)
C94 0.067(2) 0.057(2) 0.101(3) 0.001(2) -0.015(2) -0.0214(19)
C95 0.066(2) 0.061(2) 0.074(2) -0.0011(18) -0.0138(19) -0.0091(18)
C96 0.063(2) 0.0504(18) 0.071(2) -0.0061(16) -0.0248(18) -0.0054(16)

loop_
_atom_type_symbol
_atom_type_description
_atom_type_scat_dispersion_real
_atom_type_scat_dispersion_imag
_atom_type_scat_source
C C 0.0181 0.0091 'International Tables Vol C Tables 4.2.6.8 and 6.1.1.4'
H H 0.0000 0.0000 'International Tables Vol C Tables 4.2.6.8 and 6.1.1.4'
N N 0.0311 0.0180 'International Tables Vol C Tables 4.2.6.8 and 6.1.1.4'
O O 0.0492 0.0322 'International Tables Vol C Tables 4.2.6.8 and 6.1.1.4'

loop_
_geom_angle_atom_site_label_1
_geom_angle_atom_site_label_2
_geom_angle_atom_site_label_3
_geom_angle
_geom_angle_site_symmetry_1
_geom_angle_site_symmetry_3
_geom_angle_publ_flag
C4 O4 C33 116.5(3) . . ?
C6 O6 C41 118.4(3) . . ?
C11 O11 C49 117.4(2) . . ?
C57 O13 C13 119.0(3) . . ?
C18 O18 C65 118.9(2) . . ?
C20 O20 C73 119.7(2) . . ?
C25 O25 C81 118.5(2) . . ?
C27 O27 C89 119.0(2) . . ?
C6 C1 C2 117.2(3) . . ?
C6 C1 C28 117.5(3) . . ?
C2 C1 C28 125.3(3) . . ?
C1 C2 C3 122.9(3) . . ?
C4 C3 C2 116.8(3) . . ?
C4 C3 C7 119.2(3) . . ?
C2 C3 C7 123.9(3) . . ?
O4 C4 C5 121.4(3) . . ?
O4 C4 C3 116.7(3) . . ?
C5 C4 C3 121.9(3) . . ?
C4 C5 C6 118.8(3) . . ?
C1 C6 O6 115.2(3) . . ?
C1 C6 C5 122.4(3) . . ?
O6 C6 C5 122.4(3) . . ?
C29 C7 C8 110.0(3) . . ?
C29 C7 C3 114.3(3) . . ?
C8 C7 C3 111.3(3) . . ?
C9 C8 C13 117.2(3) . . ?
C9 C8 C7 121.4(3) . . ?
C13 C8 C7 121.4(3) . . ?
C10 C9 C8 123.7(3) . . ?
C9 C10 C11 117.0(3) . . ?
C9 C10 C14 121.3(3) . . ?
C11 C10 C14 121.6(3) . . ?
O11 C11 C12 121.8(3) . . ?
O11 C11 C10 117.2(3) . . ?
C12 C11 C10 121.0(3) . . ?
C11 C12 C13 119.9(3) . . ?
O13 C13 C12 120.8(3) . . ?
O13 C13 C8 118.0(3) . . ?
C12 C13 C8 121.1(3) . . ?
C10 C14 C30 109.0(3) . . ?
C10 C14 C15 112.0(2) . . ?
C30 C14 C15 114.2(3) . . ?
C20 C15 C16 116.6(3) . . ?
C20 C15 C14 120.0(3) . . ?
C16 C15 C14 123.4(3) . . ?
C16 C17 C18 116.9(3) . . ?
C16 C17 C21 124.3(3) . . ?
C18 C17 C21 118.7(3) . . ?
C19 C18 O18 123.7(3) . . ?
C19 C18 C17 121.3(3) . . ?
O18 C18 C17 114.9(3) . . ?
C20 C19 C18 119.3(3) . . ?
C19 C20 O20 122.4(3) . . ?
C19 C20 C15 122.4(3) . . ?
O20 C20 C15 115.1(3) . . ?
C17 C21 C22 113.4(2) . . ?
C17 C21 C31 113.0(2) . . ?
C22 C21 C31 109.2(2) . . ?
C23 C22 C27 116.8(3) . . ?
C23 C22 C21 123.8(2) . . ?
C27 C22 C21 119.3(2) . . ?
C22 C23 C24 124.0(3) . . ?
C23 C24 C25 116.9(3) . . ?
C23 C24 C28 123.2(2) . . ?
C25 C24 C28 119.9(2) . . ?
O25 C25 C26 122.9(2) . . ?
O25 C25 C24 116.0(2) . . ?
C26 C25 C24 121.1(3) . . ?
C17 C16 C15 123.4(3) . . ?
C27 C26 C25 119.6(3) . . ?
O27 C27 C26 122.7(3) . . ?
O27 C27 C22 115.7(3) . . ?
C26 C27 C22 121.6(3) . . ?
C1 C28 C32 113.3(2) . . ?
C1 C28 C24 110.5(2) . . ?
C32 C28 C24 111.5(2) . . ?
C35 N1 C34 123.4(3) . . ?
O102 N2 O101 120.6(4) . . ?
O102 N2 C40 119.5(4) . . ?
O101 N2 C40 119.9(4) . . ?
O4 C33 C34 107.3(3) . . ?
N1 C34 C33 110.0(3) . . ?
N1 C35 C36 120.8(4) . . ?
N1 C35 C40 123.5(4) . . ?
C36 C35 C40 115.7(3) . . ?
C37 C36 C35 122.8(4) . . ?
C36 C37 C38 120.4(4) . . ?
C39 C38 C37 119.4(4) . . ?
C38 C39 C40 120.5(4) . . ?
C39 C40 N2 116.9(4) . . ?
C39 C40 C35 120.9(4) . . ?
N2 C40 C35 122.3(3) . . ?
C43 N3 C42 123.4(4) . . ?
O104 N4 O103 121.3(5) . . ?
O104 N4 C48 118.6(4) . . ?
O103 N4 C48 120.1(4) . . ?
O6 C41 C42 104.9(3) . . ?
N3 C42 C41 110.2(3) . . ?
N3 C43 C48 124.8(4) . . ?
N3 C43 C44 120.4(4) . . ?
C48 C43 C44 114.8(4) . . ?
C45 C44 C43 122.9(5) . . ?
C44 C45 C46 121.5(5) . . ?
C45 C46 C47 119.0(4) . . ?
C48 C47 C46 119.4(4) . . ?
C51 N5 C50 124.2(3) . . ?
O106 N6 O105 121.0(3) . . ?
O106 N6 C56 119.3(3) . . ?
O105 N6 C56 119.6(3) . . ?
C47 C48 C43 122.4(4) . . ?
C47 C48 N4 116.7(4) . . ?
C43 C48 N4 120.8(4) . . ?
O11 C49 C50 109.6(3) . . ?
N5 C50 C49 115.5(3) . . ?
N5 C51 C52 120.4(3) . . ?
N5 C51 C56 123.5(3) . . ?
C52 C51 C56 116.1(3) . . ?
C53 C52 C51 122.0(3) . . ?
C52 C53 C54 120.6(3) . . ?
C55 C54 C53 119.6(3) . . ?
C54 C55 C56 120.1(3) . . ?
C55 C56 C51 121.6(3) . . ?
C55 C56 N6 116.8(3) . . ?
C51 C56 N6 121.6(3) . . ?
C59 N7 C58 124.0(4) . . ?
O108 N8 O107 120.2(4) . . ?
O108 N8 C64 119.5(4) . . ?
O107 N8 C64 120.3(3) . . ?
O13 C57 C58 111.3(4) . . ?
N7 C58 C57 114.7(5) . . ?
N7 C59 C64 124.9(3) . . ?
N7 C59 C60 120.2(4) . . ?
C64 C59 C60 114.9(3) . . ?
C61 C60 C59 122.0(4) . . ?
C60 C61 C62 121.3(4) . . ?
C63 C62 C61 119.1(4) . . ?
C62 C63 C64 120.7(4) . . ?
C63 C64 C59 122.0(3) . . ?
C63 C64 N8 116.9(4) . . ?
C59 C64 N8 121.1(3) . . ?
C67 N9 C66 123.9(3) . . ?
O110 N10 O109 121.7(4) . . ?
O110 N10 C72 118.8(3) . . ?
O109 N10 C72 119.5(3) . . ?
O18 C65 C66 106.1(3) . . ?
N9 C66 C65 110.5(3) . . ?
N9 C67 C72 123.9(3) . . ?
N9 C67 C68 120.7(3) . . ?
C72 C67 C68 115.4(3) . . ?
C69 C68 C67 121.6(4) . . ?
C68 C69 C70 121.8(4) . . ?
C69 C70 C71 118.9(4) . . ?
C70 C71 C72 119.7(4) . . ?
C71 C72 C67 122.3(4) . . ?
C71 C72 N10 116.4(4) . . ?
C67 C72 N10 121.3(3) . . ?
C75 N11 C74 119.4(3) . . ?
O112 N12 O111 122.0(4) . . ?
O112 N12 C80 117.2(3) . . ?
O111 N12 C80 120.8(3) . . ?
O20 C73 C74 104.1(3) . . ?
N11 C74 C73 111.7(3) . . ?
N11 C75 C80 123.8(4) . . ?
N11 C75 C76 121.9(4) . . ?
C80 C75 C76 114.4(4) . . ?
C77 C76 C75 118.5(4) . . ?
C78 C77 C76 127.8(5) . . ?
C77 C78 C79 114.8(5) . . ?
C78 C79 C80 124.0(5) . . ?
C75 C80 C79 120.5(4) . . ?
C75 C80 N12 123.5(4) . . ?
C79 C80 N12 115.9(4) . . ?
C83 N13 C82 124.3(3) . . ?
O114 N14 O113 121.4(3) . . ?
O114 N14 C88 118.8(4) . . ?
O113 N14 C88 119.7(3) . . ?
O25 C81 C82 106.6(2) . . ?
N13 C82 C81 111.9(3) . . ?
N13 C83 C84 120.9(3) . . ?
N13 C83 C88 124.0(3) . . ?
C84 C83 C88 115.0(3) . . ?
C85 C84 C83 122.2(4) . . ?
C84 C85 C86 120.9(4) . . ?
C87 C86 C85 119.4(4) . . ?
C86 C87 C88 120.6(4) . . ?
C87 C88 C83 121.7(3) . . ?
C87 C88 N14 117.1(3) . . ?
C83 C88 N14 121.1(3) . . ?
C91 N15 C90 122.8(3) . . ?
O116 N16 O115 122.2(4) . . ?
O116 N16 C96 118.9(4) . . ?
O115 N16 C96 118.9(3) . . ?
O27 C89 C90 106.9(3) . . ?
N15 C90 C89 110.6(3) . . ?
N15 C91 C92 120.2(3) . . ?
N15 C91 C96 124.5(3) . . ?
C92 C91 C96 115.3(3) . . ?
C93 C92 C91 122.3(3) . . ?
C92 C93 C94 120.4(4) . . ?
C95 C94 C93 120.2(4) . . ?
C94 C95 C96 120.0(4) . . ?
C95 C96 C91 121.8(3) . . ?
C95 C96 N16 116.7(3) . . ?
C91 C96 N16 121.6(3) . . ?

loop_
_geom_bond_atom_site_label_1
_geom_bond_atom_site_label_2
_geom_bond_distance
_geom_bond_site_symmetry_2
_geom_bond_publ_flag
O4 C4 1.373(4) . ?
O4 C33 1.422(5) . ?
O6 C6 1.381(4) . ?
O6 C41 1.408(4) . ?
O11 C11 1.372(4) . ?
O11 C49 1.429(4) . ?
O13 C57 1.382(5) . ?
O13 C13 1.383(4) . ?
O18 C18 1.384(3) . ?
O18 C65 1.405(4) . ?
O20 C20 1.382(3) . ?
O20 C73 1.420(4) . ?
O25 C25 1.376(3) . ?
O25 C81 1.427(3) . ?
O27 C27 1.376(3) . ?
O27 C89 1.414(4) . ?
C1 C6 1.379(5) . ?
C1 C2 1.391(4) . ?
C1 C28 1.524(4) . ?
C2 C3 1.399(4) . ?
C3 C4 1.397(5) . ?
C3 C7 1.526(4) . ?
C4 C5 1.375(5) . ?
C5 C6 1.386(4) . ?
C7 C29 1.507(5) . ?
C7 C8 1.525(4) . ?
C8 C9 1.387(4) . ?
C8 C13 1.397(4) . ?
C9 C10 1.387(4) . ?
C10 C11 1.407(4) . ?
C10 C14 1.520(4) . ?
C11 C12 1.382(5) . ?
C12 C13 1.385(5) . ?
C14 C30 1.522(4) . ?
C14 C15 1.527(4) . ?
C15 C20 1.383(4) . ?
C15 C16 1.400(4) . ?
C17 C16 1.390(4) . ?
C17 C18 1.401(4) . ?
C17 C21 1.517(4) . ?
C18 C19 1.383(4) . ?
C19 C20 1.377(4) . ?
C21 C22 1.529(4) . ?
C21 C31 1.538(4) . ?
C22 C23 1.385(4) . ?
C22 C27 1.401(4) . ?
C23 C24 1.397(4) . ?
C24 C25 1.403(4) . ?
C24 C28 1.534(4) . ?
C25 C26 1.391(4) . ?
C26 C27 1.387(4) . ?
C28 C32 1.527(4) . ?
O101 N2 1.258(4) . ?
O102 N2 1.237(5) . ?
N1 C35 1.348(4) . ?
N1 C34 1.437(5) . ?
N2 C40 1.405(5) . ?
C33 C34 1.492(5) . ?
C35 C36 1.400(6) . ?
C35 C40 1.419(6) . ?
C36 C37 1.355(5) . ?
C37 C38 1.392(7) . ?
C38 C39 1.358(7) . ?
C39 C40 1.401(6) . ?
O103 N4 1.231(5) . ?
O104 N4 1.209(5) . ?
N3 C43 1.347(5) . ?
N3 C42 1.440(5) . ?
N4 C48 1.453(6) . ?
C41 C42 1.505(5) . ?
C43 C48 1.419(6) . ?
C43 C44 1.428(6) . ?
C44 C45 1.347(6) . ?
C45 C46 1.385(7) . ?
C46 C47 1.403(8) . ?
C47 C48 1.395(6) . ?
O105 N6 1.236(4) . ?
O106 N6 1.225(4) . ?
N5 C51 1.364(4) . ?
N5 C50 1.453(4) . ?
N6 C56 1.443(5) . ?
C49 C50 1.482(5) . ?
C51 C52 1.398(5) . ?
C51 C56 1.412(5) . ?
C52 C53 1.370(5) . ?
C53 C54 1.380(5) . ?
C54 C55 1.370(6) . ?
C55 C56 1.385(5) . ?
O107 N8 1.234(4) . ?
O108 N8 1.225(4) . ?
N7 C59 1.358(5) . ?
N7 C58 1.412(6) . ?
N8 C64 1.439(5) . ?
C57 C58 1.455(6) . ?
C59 C64 1.396(5) . ?
C59 C60 1.417(5) . ?
C60 C61 1.355(6) . ?
C61 C62 1.369(6) . ?
C62 C63 1.353(6) . ?
C63 C64 1.386(5) . ?
O109 N10 1.240(4) . ?
O110 N10 1.230(5) . ?
N9 C67 1.368(4) . ?
N9 C66 1.440(5) . ?
N10 C72 1.440(5) . ?
C65 C66 1.513(5) . ?
C67 C72 1.411(5) . ?
C67 C68 1.419(5) . ?
C68 C69 1.364(5) . ?
C69 C70 1.377(6) . ?
C70 C71 1.384(6) . ?
C71 C72 1.393(5) . ?
O111 N12 1.234(4) . ?
O112 N12 1.231(4) . ?
N11 C75 1.340(5) . ?
N11 C74 1.457(5) . ?
N12 C80 1.418(5) . ?
C73 C74 1.499(5) . ?
C75 C80 1.371(5) . ?
C75 C76 1.467(6) . ?
C76 C77 1.336(6) . ?
C77 C78 1.307(6) . ?
C78 C79 1.335(6) . ?
C79 C80 1.406(5) . ?
O113 N14 1.227(4) . ?
O114 N14 1.225(4) . ?
N13 C83 1.356(4) . ?
N13 C82 1.437(4) . ?
N14 C88 1.447(5) . ?
C81 C82 1.508(5) . ?
C83 C84 1.418(5) . ?
C83 C88 1.419(5) . ?
C84 C85 1.363(6) . ?
C85 C86 1.398(7) . ?
C86 C87 1.349(7) . ?
C87 C88 1.401(6) . ?
O115 N16 1.235(4) . ?
O116 N16 1.232(4) . ?
N15 C91 1.352(4) . ?
N15 C90 1.445(4) . ?
N16 C96 1.450(5) . ?
C89 C90 1.505(5) . ?
C91 C92 1.403(5) . ?
C91 C96 1.424(5) . ?
C92 C93 1.376(5) . ?
C93 C94 1.388(6) . ?
C94 C95 1.349(6) . ?
C95 C96 1.404(5) . ?

loop_
_geom_hbond_atom_site_label_D
_geom_hbond_atom_site_label_H
_geom_hbond_atom_site_label_A
_geom_hbond_distance_DH
_geom_hbond_distance_HA
_geom_hbond_distance_DA
_geom_hbond_angle_DHA
_geom_hbond_site_symmetry_A
N1 H1N O101 0.95(4) 1.78(4) 2.607(5) 144(4) .
N1 H1N N2 0.95(4) 2.39(4) 2.914(5) 115(3) .
N3 H3N O103 0.98(4) 1.81(4) 2.632(5) 140(4) .
N3 H3N N4 0.98(4) 2.44(4) 2.935(5) 111(3) .
N5 H5N O105 1.00(4) 1.82(4) 2.618(4) 135(3) .
N7 H7N O107 0.86(5) 1.89(5) 2.623(5) 142(4) .
N7 H7N N8 0.86(5) 2.47(5) 2.918(5) 113(4) .
N9 H9N O109 0.98(4) 1.78(4) 2.614(4) 140(3) .
N9 H9N N10 0.98(4) 2.42(4) 2.923(5) 111(3) .
N11 H11N O111 0.88 2.02 2.645(5) 126.7 .
N13 H13N O113 0.84(4) 1.97(4) 2.629(4) 135(3) .
N15 H15N O115 0.840(19) 1.98(3) 2.632(4) 134(3) .

loop_
_geom_torsion_atom_site_label_1
_geom_torsion_atom_site_label_2
_geom_torsion_atom_site_label_3
_geom_torsion_atom_site_label_4
_geom_torsion
_geom_torsion_site_symmetry_1
_geom_torsion_site_symmetry_2
_geom_torsion_site_symmetry_3
_geom_torsion_site_symmetry_4
_geom_torsion_publ_flag
C6 C1 C2 C3 0.9(4) . . . . ?
C28 C1 C2 C3 -175.1(3) . . . . ?
C1 C2 C3 C4 0.7(4) . . . . ?
C1 C2 C3 C7 179.9(3) . . . . ?
C33 O4 C4 C5 33.2(4) . . . . ?
C33 O4 C4 C3 -147.6(3) . . . . ?
C2 C3 C4 O4 179.4(3) . . . . ?
C7 C3 C4 O4 0.2(4) . . . . ?
C2 C3 C4 C5 -1.4(5) . . . . ?
C7 C3 C4 C5 179.4(3) . . . . ?
O4 C4 C5 C6 179.5(3) . . . . ?
C3 C4 C5 C6 0.4(5) . . . . ?
C2 C1 C6 O6 177.2(3) . . . . ?
C28 C1 C6 O6 -6.5(4) . . . . ?
C2 C1 C6 C5 -2.0(5) . . . . ?
C28 C1 C6 C5 174.4(3) . . . . ?
C41 O6 C6 C1 150.7(3) . . . . ?
C41 O6 C6 C5 -30.2(4) . . . . ?
C4 C5 C6 C1 1.4(5) . . . . ?
C4 C5 C6 O6 -177.7(3) . . . . ?
C4 C3 C7 C29 -176.7(3) . . . . ?
C2 C3 C7 C29 4.1(4) . . . . ?
C4 C3 C7 C8 57.9(4) . . . . ?
C2 C3 C7 C8 -121.3(3) . . . . ?
C29 C7 C8 C9 -92.5(4) . . . . ?
C3 C7 C8 C9 35.3(4) . . . . ?
C29 C7 C8 C13 87.8(4) . . . . ?
C3 C7 C8 C13 -144.4(3) . . . . ?
C13 C8 C9 C10 0.7(5) . . . . ?
C7 C8 C9 C10 -179.1(3) . . . . ?
C8 C9 C10 C11 -0.4(4) . . . . ?
C8 C9 C10 C14 -176.6(3) . . . . ?
C49 O11 C11 C12 8.6(5) . . . . ?
C49 O11 C11 C10 -171.8(3) . . . . ?
C9 C10 C11 O11 179.3(3) . . . . ?
C14 C10 C11 O11 -4.5(4) . . . . ?
C9 C10 C11 C12 -1.0(5) . . . . ?
C14 C10 C11 C12 175.1(3) . . . . ?
O11 C11 C12 C13 -178.1(3) . . . . ?
C10 C11 C12 C13 2.2(5) . . . . ?
C57 O13 C13 C12 15.5(6) . . . . ?
C57 O13 C13 C8 -166.9(4) . . . . ?
C11 C12 C13 O13 175.5(3) . . . . ?
C11 C12 C13 C8 -2.0(6) . . . . ?
C9 C8 C13 O13 -177.0(3) . . . . ?
C7 C8 C13 O13 2.8(5) . . . . ?
C9 C8 C13 C12 0.6(5) . . . . ?
C7 C8 C13 C12 -179.7(3) . . . . ?
C9 C10 C14 C30 86.0(3) . . . . ?
C11 C10 C14 C30 -90.0(3) . . . . ?
C9 C10 C14 C15 -41.3(4) . . . . ?
C11 C10 C14 C15 142.8(3) . . . . ?
C10 C14 C15 C20 -74.3(4) . . . . ?
C30 C14 C15 C20 161.3(3) . . . . ?
C10 C14 C15 C16 107.7(3) . . . . ?
C30 C14 C15 C16 -16.7(4) . . . . ?
C65 O18 C18 C19 6.2(5) . . . . ?
C65 O18 C18 C17 -175.5(3) . . . . ?
C16 C17 C18 C19 0.1(4) . . . . ?
C21 C17 C18 C19 177.0(3) . . . . ?
C16 C17 C18 O18 -178.3(3) . . . . ?
C21 C17 C18 O18 -1.4(4) . . . . ?
O18 C18 C19 C20 178.0(3) . . . . ?
C17 C18 C19 C20 -0.3(5) . . . . ?
C18 C19 C20 O20 179.7(3) . . . . ?
C18 C19 C20 C15 0.0(5) . . . . ?
C73 O20 C20 C19 30.4(5) . . . . ?
C73 O20 C20 C15 -149.9(3) . . . . ?
C16 C15 C20 C19 0.4(5) . . . . ?
C14 C15 C20 C19 -177.8(3) . . . . ?
C16 C15 C20 O20 -179.3(3) . . . . ?
C14 C15 C20 O20 2.6(4) . . . . ?
C16 C17 C21 C22 -106.0(3) . . . . ?
C18 C17 C21 C22 77.3(3) . . . . ?
C16 C17 C21 C31 19.0(4) . . . . ?
C18 C17 C21 C31 -157.7(3) . . . . ?
C17 C21 C22 C23 34.7(4) . . . . ?
C31 C21 C22 C23 -92.4(3) . . . . ?
C17 C21 C22 C27 -148.0(3) . . . . ?
C31 C21 C22 C27 84.9(3) . . . . ?
C27 C22 C23 C24 -1.2(4) . . . . ?
C21 C22 C23 C24 176.1(3) . . . . ?
C22 C23 C24 C25 -0.8(4) . . . . ?
C22 C23 C24 C28 178.8(3) . . . . ?
C81 O25 C25 C26 -5.3(4) . . . . ?
C81 O25 C25 C24 174.9(2) . . . . ?
C23 C24 C25 O25 -177.5(2) . . . . ?
C28 C24 C25 O25 2.9(4) . . . . ?
C23 C24 C25 C26 2.8(4) . . . . ?
C28 C24 C25 C26 -176.8(3) . . . . ?
C18 C17 C16 C15 0.3(4) . . . . ?
C21 C17 C16 C15 -176.4(3) . . . . ?
C20 C15 C16 C17 -0.6(4) . . . . ?
C14 C15 C16 C17 177.5(3) . . . . ?
O25 C25 C26 C27 177.6(3) . . . . ?
C24 C25 C26 C27 -2.6(4) . . . . ?
C89 O27 C27 C26 -8.1(4) . . . . ?
C89 O27 C27 C22 172.8(3) . . . . ?
C25 C26 C27 O27 -178.6(3) . . . . ?
C25 C26 C27 C22 0.5(4) . . . . ?
C23 C22 C27 O27 -179.4(2) . . . . ?
C21 C22 C27 O27 3.1(4) . . . . ?
C23 C22 C27 C26 1.4(4) . . . . ?
C21 C22 C27 C26 -176.1(3) . . . . ?
C6 C1 C28 C32 169.3(3) . . . . ?
C2 C1 C28 C32 -14.7(4) . . . . ?
C6 C1 C28 C24 -64.8(3) . . . . ?
C2 C1 C28 C24 111.3(3) . . . . ?
C23 C24 C28 C1 -27.1(4) . . . . ?
C25 C24 C28 C1 152.5(3) . . . . ?
C23 C24 C28 C32 99.9(3) . . . . ?
C25 C24 C28 C32 -80.5(3) . . . . ?
C4 O4 C33 C34 156.1(3) . . . . ?
C35 N1 C34 C33 -174.9(3) . . . . ?
O4 C33 C34 N1 55.3(4) . . . . ?
C34 N1 C35 C36 -4.3(6) . . . . ?
C34 N1 C35 C40 177.7(3) . . . . ?
N1 C35 C36 C37 177.3(4) . . . . ?
C40 C35 C36 C37 -4.5(6) . . . . ?
C35 C36 C37 C38 0.3(7) . . . . ?
C36 C37 C38 C39 4.7(8) . . . . ?
C37 C38 C39 C40 -5.1(7) . . . . ?
C38 C39 C40 N2 -179.1(4) . . . . ?
C38 C39 C40 C35 0.7(7) . . . . ?
O102 N2 C40 C39 -4.9(6) . . . . ?
O101 N2 C40 C39 177.2(4) . . . . ?
O102 N2 C40 C35 175.4(4) . . . . ?
O101 N2 C40 C35 -2.5(6) . . . . ?
N1 C35 C40 C39 -177.8(4) . . . . ?
C36 C35 C40 C39 4.0(6) . . . . ?
N1 C35 C40 N2 1.9(6) . . . . ?
C36 C35 C40 N2 -176.2(4) . . . . ?
C6 O6 C41 C42 -154.4(3) . . . . ?
C43 N3 C42 C41 167.1(3) . . . . ?
O6 C41 C42 N3 -52.1(4) . . . . ?
C42 N3 C43 C48 -171.1(4) . . . . ?
C42 N3 C43 C44 8.6(5) . . . . ?
N3 C43 C44 C45 -179.4(4) . . . . ?
C48 C43 C44 C45 0.2(6) . . . . ?
C43 C44 C45 C46 -0.3(7) . . . . ?
C44 C45 C46 C47 -0.1(7) . . . . ?
C45 C46 C47 C48 0.5(7) . . . . ?
C46 C47 C48 C43 -0.6(6) . . . . ?
C46 C47 C48 N4 177.9(4) . . . . ?
N3 C43 C48 C47 179.9(4) . . . . ?
C44 C43 C48 C47 0.3(5) . . . . ?
N3 C43 C48 N4 1.5(6) . . . . ?
C44 C43 C48 N4 -178.2(3) . . . . ?
O104 N4 C48 C47 -3.1(6) . . . . ?
O103 N4 C48 C47 179.4(4) . . . . ?
O104 N4 C48 C43 175.4(4) . . . . ?
O103 N4 C48 C43 -2.1(6) . . . . ?
C11 O11 C49 C50 173.3(3) . . . . ?
C51 N5 C50 C49 -96.1(4) . . . . ?
O11 C49 C50 N5 84.1(4) . . . . ?
C50 N5 C51 C52 17.4(5) . . . . ?
C50 N5 C51 C56 -161.7(3) . . . . ?
N5 C51 C52 C53 -178.8(3) . . . . ?
C56 C51 C52 C53 0.4(5) . . . . ?
C51 C52 C53 C54 -0.6(6) . . . . ?
C52 C53 C54 C55 1.6(6) . . . . ?
C53 C54 C55 C56 -2.4(6) . . . . ?
C54 C55 C56 C51 2.2(6) . . . . ?
C54 C55 C56 N6 -179.2(4) . . . . ?
N5 C51 C56 C55 178.0(3) . . . . ?
C52 C51 C56 C55 -1.1(5) . . . . ?
N5 C51 C56 N6 -0.6(5) . . . . ?
C52 C51 C56 N6 -179.8(3) . . . . ?
O106 N6 C56 C55 -9.5(5) . . . . ?
O105 N6 C56 C55 172.0(4) . . . . ?
O106 N6 C56 C51 169.2(4) . . . . ?
O105 N6 C56 C51 -9.3(6) . . . . ?
C13 O13 C57 C58 -175.7(5) . . . . ?
C59 N7 C58 C57 -176.9(4) . . . . ?
O13 C57 C58 N7 -42.0(8) . . . . ?
C58 N7 C59 C64 -160.5(5) . . . . ?
C58 N7 C59 C60 19.8(6) . . . . ?
N7 C59 C60 C61 -179.9(4) . . . . ?
C64 C59 C60 C61 0.4(6) . . . . ?
C59 C60 C61 C62 0.7(7) . . . . ?
C60 C61 C62 C63 -0.6(7) . . . . ?
C61 C62 C63 C64 -0.5(6) . . . . ?
C62 C63 C64 C59 1.7(6) . . . . ?
C62 C63 C64 N8 179.5(3) . . . . ?
N7 C59 C64 C63 178.8(4) . . . . ?
C60 C59 C64 C63 -1.6(5) . . . . ?
N7 C59 C64 N8 1.0(6) . . . . ?
C60 C59 C64 N8 -179.3(3) . . . . ?
O108 N8 C64 C63 -2.0(5) . . . . ?
O107 N8 C64 C63 175.9(4) . . . . ?
O108 N8 C64 C59 175.9(4) . . . . ?
O107 N8 C64 C59 -6.3(6) . . . . ?
C18 O18 C65 C66 176.6(3) . . . . ?
C67 N9 C66 C65 -164.3(3) . . . . ?
O18 C65 C66 N9 74.5(4) . . . . ?
C66 N9 C67 C72 -177.1(3) . . . . ?
C66 N9 C67 C68 1.7(5) . . . . ?
N9 C67 C68 C69 178.0(3) . . . . ?
C72 C67 C68 C69 -3.0(5) . . . . ?
C67 C68 C69 C70 -0.5(6) . . . . ?
C68 C69 C70 C71 4.2(7) . . . . ?
C69 C70 C71 C72 -4.3(6) . . . . ?
C70 C71 C72 C67 0.7(6) . . . . ?
C70 C71 C72 N10 -178.7(4) . . . . ?
N9 C67 C72 C71 -178.2(3) . . . . ?
C68 C67 C72 C71 2.9(5) . . . . ?
N9 C67 C72 N10 1.2(5) . . . . ?
C68 C67 C72 N10 -177.7(3) . . . . ?
O110 N10 C72 C71 -10.5(6) . . . . ?
O109 N10 C72 C71 168.6(4) . . . . ?
O110 N10 C72 C67 170.1(4) . . . . ?
O109 N10 C72 C67 -10.8(6) . . . . ?
C20 O20 C73 C74 163.9(3) . . . . ?
C75 N11 C74 C73 178.8(3) . . . . ?
O20 C73 C74 N11 171.3(3) . . . . ?
C74 N11 C75 C80 -175.6(4) . . . . ?
C74 N11 C75 C76 3.4(6) . . . . ?
N11 C75 C76 C77 -177.3(4) . . . . ?
C80 C75 C76 C77 1.8(5) . . . . ?
C75 C76 C77 C78 -0.2(7) . . . . ?
C76 C77 C78 C79 -1.5(7) . . . . ?
C77 C78 C79 C80 1.6(6) . . . . ?
N11 C75 C80 C79 177.3(4) . . . . ?
C76 C75 C80 C79 -1.7(5) . . . . ?
N11 C75 C80 N12 1.4(6) . . . . ?
C76 C75 C80 N12 -177.7(4) . . . . ?
C78 C79 C80 C75 0.1(6) . . . . ?
C78 C79 C80 N12 176.3(4) . . . . ?
O112 N12 C80 C75 176.3(4) . . . . ?
O111 N12 C80 C75 -3.6(6) . . . . ?
O112 N12 C80 C79 0.2(6) . . . . ?
O111 N12 C80 C79 -179.7(4) . . . . ?
C25 O25 C81 C82 -164.0(2) . . . . ?
C83 N13 C82 C81 76.7(4) . . . . ?
O25 C81 C82 N13 73.6(3) . . . . ?
C82 N13 C83 C84 21.3(5) . . . . ?
C82 N13 C83 C88 -156.9(3) . . . . ?
N13 C83 C84 C85 179.4(4) . . . . ?
C88 C83 C84 C85 -2.2(6) . . . . ?
C83 C84 C85 C86 -0.9(8) . . . . ?
C84 C85 C86 C87 2.8(9) . . . . ?
C85 C86 C87 C88 -1.4(9) . . . . ?
C86 C87 C88 C83 -1.8(7) . . . . ?
C86 C87 C88 N14 174.6(5) . . . . ?
N13 C83 C88 C87 -178.2(4) . . . . ?
C84 C83 C88 C87 3.5(5) . . . . ?
N13 C83 C88 N14 5.6(5) . . . . ?
C84 C83 C88 N14 -172.8(4) . . . . ?
O114 N14 C88 C87 -9.7(6) . . . . ?
O113 N14 C88 C87 171.6(4) . . . . ?
O114 N14 C88 C83 166.8(4) . . . . ?
O113 N14 C88 C83 -11.9(5) . . . . ?
C27 O27 C89 C90 -172.0(3) . . . . ?
C91 N15 C90 C89 176.0(3) . . . . ?
O27 C89 C90 N15 -67.4(3) . . . . ?
C90 N15 C91 C92 5.3(5) . . . . ?
C90 N15 C91 C96 -176.6(3) . . . . ?
N15 C91 C92 C93 -179.3(3) . . . . ?
C96 C91 C92 C93 2.3(5) . . . . ?
C91 C92 C93 C94 -0.1(6) . . . . ?
C92 C93 C94 C95 -1.6(6) . . . . ?
C93 C94 C95 C96 0.9(6) . . . . ?
C94 C95 C96 C91 1.5(6) . . . . ?
C94 C95 C96 N16 -179.3(3) . . . . ?
N15 C91 C96 C95 178.7(3) . . . . ?
C92 C91 C96 C95 -3.0(5) . . . . ?
N15 C91 C96 N16 -0.4(5) . . . . ?
C92 C91 C96 N16 177.8(3) . . . . ?
O116 N16 C96 C95 5.6(5) . . . . ?
O115 N16 C96 C95 -173.6(4) . . . . ?
O116 N16 C96 C91 -175.3(3) . . . . ?
O115 N16 C96 C91 5.6(5) . . . . ?
